data_4328468
loop_
_publ_author_name
'Elisabeth Seikel'
'Benjamin Oelkers'
'J\"org Sundermeyer'

_publ_section_title
;
 Axial Functionalization of Sterically Hindered Titanium Phthalocyanines
;
_journal_name_full 'Inorganic Chemistry'
_journal_page_first 2709
_journal_page_last 2717
_journal_paper_doi 10.1021/ic202749v
_journal_volume 51
_journal_year 2012
_chemical_formula_moiety 'C64 H72 N8 O Ti'
_chemical_formula_sum 'C64 H72 N8 O Ti'
_chemical_formula_weight 1017.20
_chemical_name_systematic
;
 ?
;
_space_group_IT_number 12
_symmetry_cell_setting monoclinic
_symmetry_space_group_name_Hall '-C 2y'
_symmetry_space_group_name_H-M 'C 1 2/m 1'
_atom_sites_solution_hydrogens geom
_atom_sites_solution_primary direct
_atom_sites_solution_secondary difmap
_audit_creation_method SHELXL-97
_cell_angle_alpha 90.00
_cell_angle_beta 123.511(5)
_cell_angle_gamma 90.00
_cell_formula_units_Z 2
_cell_length_a 16.1229(11)
_cell_length_b 18.8559(12)
_cell_length_c 12.8543(10)
_cell_measurement_reflns_used 4606
_cell_measurement_temperature 100(2)
_cell_measurement_theta_max 25.64
_cell_measurement_theta_min 1.86
_cell_volume 3258.3(4)
_computing_cell_refinement 'STOE X-AREA'
_computing_data_collection 'STOE X-AREA'
_computing_data_reduction 'STOE X-RED'
_computing_molecular_graphics 'Ortep-3 for Windows (Farrugia, 1997)'
_computing_publication_material 'WinGX publication routines (Farrugia, 1999)'
_computing_structure_refinement 'SHELXL-97 (Sheldrick, 2008)'
_computing_structure_solution 'SIR2004 (Giacovazzo et al, 2004)'
_diffrn_ambient_temperature 100(2)
_diffrn_detector_area_resol_mean 6.67
_diffrn_measured_fraction_theta_full 1.000
_diffrn_measured_fraction_theta_max 0.992
_diffrn_measurement_device_type 'STOE IPDS 2'
_diffrn_measurement_method 'rotation method'
_diffrn_radiation_monochromator graphite
_diffrn_radiation_source 'fine-focus sealed tube'
_diffrn_radiation_type MoK\a
_diffrn_radiation_wavelength 0.71073
_diffrn_reflns_av_R_equivalents 0.0838
_diffrn_reflns_av_sigmaI/netI 0.1621
_diffrn_reflns_limit_h_max 20
_diffrn_reflns_limit_h_min -18
_diffrn_reflns_limit_k_max 22
_diffrn_reflns_limit_k_min -23
_diffrn_reflns_limit_l_max 16
_diffrn_reflns_limit_l_min -16
_diffrn_reflns_number 11117
_diffrn_reflns_theta_full 25.00
_diffrn_reflns_theta_max 26.78
_diffrn_reflns_theta_min 1.86
_exptl_absorpt_coefficient_mu 0.174
_exptl_absorpt_correction_T_max 0.9876
_exptl_absorpt_correction_T_min 0.9232
_exptl_absorpt_correction_type multi-scan
_exptl_absorpt_process_details
;
[c.f. r.h. blessing, acta cryst. (1995), a51, 33-38]
;
_exptl_crystal_colour green
_exptl_crystal_density_diffrn 1.037
_exptl_crystal_description prism
_exptl_crystal_F_000 1084
_exptl_crystal_size_max 0.21
_exptl_crystal_size_mid 0.12
_exptl_crystal_size_min 0.04
_platon_squeeze_details
;
 Disordered dichloromethane could not be refined 
 satisfactorily and was removed by squeezing.
;
_refine_diff_density_max 0.506
_refine_diff_density_min -0.287
_refine_diff_density_rms 0.066
_refine_ls_extinction_method none
_refine_ls_goodness_of_fit_ref 0.874
_refine_ls_hydrogen_treatment constr
_refine_ls_matrix_type full
_refine_ls_number_parameters 181
_refine_ls_number_reflns 3563
_refine_ls_number_restraints 0
_refine_ls_restrained_S_all 0.874
_refine_ls_R_factor_all 0.1540
_refine_ls_R_factor_gt 0.0843
_refine_ls_shift/su_max 0.000
_refine_ls_shift/su_mean 0.000
_refine_ls_structure_factor_coef Fsqd
_refine_ls_weighting_details 'calc w=1/[\s^2^(Fo^2^)+(0.1185P)^2^+0.0000P] where P=(Fo^2^+2Fc^2^)/3'
_refine_ls_weighting_scheme calc
_refine_ls_wR_factor_gt 0.2101
_refine_ls_wR_factor_ref 0.2279
_reflns_number_gt 1579
_reflns_number_total 3563
_reflns_threshold_expression >2\s(I)
_cod_data_source_file ic202749v_si_002.cif
_cod_data_source_block es217
_cod_original_sg_symbol_H-M 'C 2/m'
_cod_database_code 4328468

loop_
_symmetry_equiv_pos_as_xyz
'x, y, z'
'-x, y, -z'
'x+1/2, y+1/2, z'
'-x+1/2, y+1/2, -z'
'-x, -y, -z'
'x, -y, z'
'-x+1/2, -y+1/2, -z'
'x+1/2, -y+1/2, z'

loop_
_atom_site_label
_atom_site_type_symbol
_atom_site_fract_x
_atom_site_fract_y
_atom_site_fract_z
_atom_site_U_iso_or_equiv
_atom_site_adp_type
_atom_site_occupancy
_atom_site_symmetry_multiplicity
_atom_site_calc_flag
_atom_site_refinement_flags
Ti1 Ti 0.44825(16) 0.5000 -0.05769(18) 0.0284(5) Uani 0.50 2 d SP
O1 O 0.3330(6) 0.5000 -0.1840(8) 0.042(2) Uani 0.50 2 d SP
N1 N 0.4666(3) 0.42628(17) 0.0803(3) 0.0361(9) Uani 1 1 d .
N2 N 0.4133(4) 0.5000 0.1889(4) 0.0346(12) Uani 1 2 d S
N3 N 0.5000 0.3200(2) 0.0000 0.0312(11) Uani 1 2 d S
C1 C 0.4713(3) 0.3542(2) 0.0665(4) 0.0329(9) Uani 1 1 d .
C2 C 0.4298(3) 0.4379(2) 0.1527(4) 0.0342(10) Uani 1 1 d .
C3 C 0.4388(3) 0.3183(2) 0.1370(4) 0.0336(10) Uani 1 1 d .
C4 C 0.4268(3) 0.2454(2) 0.1533(3) 0.0333(10) Uani 1 1 d .
H4 H 0.4474 0.2102 0.1192 0.040 Uiso 1 1 calc R
C5 C 0.3858(3) 0.2255(2) 0.2176(4) 0.0398(11) Uani 1 1 d .
C6 C 0.3777(4) 0.1466(2) 0.2367(4) 0.0455(12) Uani 1 1 d .
C7 C 0.3543(4) 0.1351(3) 0.3374(5) 0.0652(16) Uani 1 1 d .
H7A H 0.3360 0.0849 0.3364 0.078 Uiso 1 1 calc R
H7B H 0.4146 0.1454 0.4207 0.078 Uiso 1 1 calc R
C8 C 0.2716(4) 0.1816(3) 0.3155(5) 0.0618(15) Uani 1 1 d .
H8A H 0.2528 0.1680 0.3742 0.074 Uiso 1 1 calc R
H8B H 0.2131 0.1735 0.2297 0.074 Uiso 1 1 calc R
C9 C 0.2984(3) 0.2620(2) 0.3323(4) 0.0418(11) Uani 1 1 d .
C10 C 0.3534(3) 0.2798(2) 0.2679(4) 0.0382(10) Uani 1 1 d .
C11 C 0.3676(3) 0.3508(2) 0.2539(4) 0.0354(10) Uani 1 1 d .
H11 H 0.3477 0.3865 0.2880 0.043 Uiso 1 1 calc R
C12 C 0.4109(3) 0.3694(2) 0.1901(4) 0.0316(9) Uani 1 1 d .
C13 C 0.3015(4) 0.1147(3) 0.1094(5) 0.0651(16) Uani 1 1 d .
H13A H 0.2374 0.1387 0.0742 0.098 Uiso 1 1 calc R
H13B H 0.2938 0.0640 0.1187 0.098 Uiso 1 1 calc R
H13C H 0.3244 0.1210 0.0534 0.098 Uiso 1 1 calc R
C14 C 0.4767(4) 0.1094(2) 0.2861(4) 0.0564(14) Uani 1 1 d .
H14A H 0.4923 0.1107 0.2224 0.085 Uiso 1 1 calc R
H14B H 0.4722 0.0600 0.3061 0.085 Uiso 1 1 calc R
H14C H 0.5293 0.1337 0.3615 0.085 Uiso 1 1 calc R
C15 C 0.2012(4) 0.3030(3) 0.2712(5) 0.0533(13) Uani 1 1 d .
H15A H 0.2154 0.3539 0.2854 0.080 Uiso 1 1 calc R
H15B H 0.1642 0.2881 0.3074 0.080 Uiso 1 1 calc R
H15C H 0.1614 0.2935 0.1813 0.080 Uiso 1 1 calc R
C16 C 0.3645(4) 0.2835(3) 0.4691(4) 0.0585(15) Uani 1 1 d .
H16A H 0.3834 0.3335 0.4749 0.088 Uiso 1 1 calc R
H16B H 0.4245 0.2540 0.5112 0.088 Uiso 1 1 calc R
H16C H 0.3281 0.2770 0.5093 0.088 Uiso 1 1 calc R

loop_
_atom_site_aniso_label
_atom_site_aniso_U_11
_atom_site_aniso_U_22
_atom_site_aniso_U_33
_atom_site_aniso_U_23
_atom_site_aniso_U_13
_atom_site_aniso_U_12
Ti1 0.0374(12) 0.0216(10) 0.0375(11) 0.000 0.0278(9) 0.000
O1 0.030(4) 0.044(5) 0.054(5) 0.000 0.023(4) 0.000
N1 0.052(2) 0.028(2) 0.051(2) 0.0008(16) 0.0425(19) -0.0029(16)
N2 0.052(3) 0.027(3) 0.043(3) 0.000 0.038(3) 0.000
N3 0.038(3) 0.027(2) 0.038(3) 0.000 0.027(2) 0.000
C1 0.038(2) 0.024(2) 0.043(2) 0.0038(17) 0.026(2) 0.0011(18)
C2 0.037(2) 0.029(2) 0.049(2) 0.0009(19) 0.032(2) 0.0008(19)
C3 0.044(3) 0.027(2) 0.037(2) 0.0015(17) 0.027(2) -0.0005(19)
C4 0.034(2) 0.028(2) 0.036(2) 0.0036(17) 0.0175(19) -0.0003(18)
C5 0.033(2) 0.043(3) 0.037(2) 0.0156(19) 0.015(2) -0.006(2)
C6 0.056(3) 0.036(3) 0.048(3) 0.000(2) 0.031(2) -0.013(2)
C7 0.065(4) 0.059(3) 0.080(4) 0.025(3) 0.045(3) -0.002(3)
C8 0.055(3) 0.062(3) 0.071(3) 0.030(3) 0.036(3) -0.003(3)
C9 0.038(3) 0.046(3) 0.051(3) 0.013(2) 0.030(2) -0.004(2)
C10 0.039(2) 0.037(2) 0.044(2) 0.0111(19) 0.026(2) 0.002(2)
C11 0.033(2) 0.041(3) 0.038(2) 0.0101(18) 0.023(2) 0.0053(19)
C12 0.035(2) 0.029(2) 0.036(2) 0.0030(17) 0.0224(19) -0.0037(18)
C13 0.056(3) 0.035(3) 0.072(3) 0.007(2) 0.015(3) -0.011(2)
C14 0.065(3) 0.036(3) 0.048(3) 0.001(2) 0.019(3) -0.002(2)
C15 0.045(3) 0.067(3) 0.063(3) 0.017(3) 0.039(3) 0.001(3)
C16 0.050(3) 0.088(4) 0.044(3) 0.016(3) 0.030(2) -0.009(3)

loop_
_atom_type_symbol
_atom_type_description
_atom_type_scat_dispersion_real
_atom_type_scat_dispersion_imag
_atom_type_scat_source
C C 0.0033 0.0016 'International Tables Vol C Tables 4.2.6.8 and 6.1.1.4'
H H 0.0000 0.0000 'International Tables Vol C Tables 4.2.6.8 and 6.1.1.4'
N N 0.0061 0.0033 'International Tables Vol C Tables 4.2.6.8 and 6.1.1.4'
O O 0.0106 0.0060 'International Tables Vol C Tables 4.2.6.8 and 6.1.1.4'
Ti Ti 0.2776 0.4457 'International Tables Vol C Tables 4.2.6.8 and 6.1.1.4'
Cl Cl 0.1484 0.1585 'International Tables Vol C Tables 4.2.6.8 and 6.1.1.4'

loop_
_geom_angle_atom_site_label_1
_geom_angle_atom_site_label_2
_geom_angle_atom_site_label_3
_geom_angle
_geom_angle_site_symmetry_1
_geom_angle_site_symmetry_3
Ti1 Ti1 O1 179.1(4) 5_665 .
Ti1 Ti1 N1 71.28(15) 5_665 2_655
O1 Ti1 N1 109.3(2) . 2_655
Ti1 Ti1 N1 71.28(15) 5_665 5_665
O1 Ti1 N1 109.3(2) . 5_665
N1 Ti1 N1 83.7(2) 2_655 5_665
Ti1 Ti1 N1 67.14(14) 5_665 .
O1 Ti1 N1 112.2(2) . .
N1 Ti1 N1 83.22(16) 2_655 .
N1 Ti1 N1 138.42(12) 5_665 .
Ti1 Ti1 N1 67.14(14) 5_665 6_565
O1 Ti1 N1 112.2(2) . 6_565
N1 Ti1 N1 138.42(12) 2_655 6_565
N1 Ti1 N1 83.22(17) 5_665 6_565
N1 Ti1 N1 80.95(18) . 6_565
C2 N1 C1 108.6(3) . .
C2 N1 Ti1 123.7(3) . 5_665
C1 N1 Ti1 123.6(3) . 5_665
C2 N1 Ti1 123.1(3) . .
C1 N1 Ti1 121.7(3) . .
C2 N2 C2 121.9(5) . 6_565
C1 N3 C1 122.6(5) . 2_655
N3 C1 N1 128.2(4) . .
N3 C1 C3 123.3(3) . .
N1 C1 C3 108.5(3) . .
N2 C2 N1 128.2(4) . .
N2 C2 C12 122.6(3) . .
N1 C2 C12 109.2(3) . .
C12 C3 C4 119.4(4) . .
C12 C3 C1 108.2(3) . .
C4 C3 C1 132.3(4) . .
C5 C4 C3 120.4(4) . .
C5 C4 H4 119.8 . .
C3 C4 H4 119.8 . .
C4 C5 C10 119.3(4) . .
C4 C5 C6 118.6(4) . .
C10 C5 C6 122.1(4) . .
C14 C6 C13 107.7(4) . .
C14 C6 C5 110.6(4) . .
C13 C6 C5 107.5(4) . .
C14 C6 C7 105.7(4) . .
C13 C6 C7 114.7(4) . .
C5 C6 C7 110.6(4) . .
C8 C7 C6 111.5(4) . .
C8 C7 H7A 109.3 . .
C6 C7 H7A 109.3 . .
C8 C7 H7B 109.3 . .
C6 C7 H7B 109.3 . .
H7A C7 H7B 108.0 . .
C7 C8 C9 113.3(4) . .
C7 C8 H8A 108.9 . .
C9 C8 H8A 108.9 . .
C7 C8 H8B 108.9 . .
C9 C8 H8B 108.9 . .
H8A C8 H8B 107.7 . .
C15 C9 C16 108.9(4) . .
C15 C9 C10 110.2(3) . .
C16 C9 C10 108.5(3) . .
C15 C9 C8 107.2(4) . .
C16 C9 C8 112.5(4) . .
C10 C9 C8 109.5(4) . .
C11 C10 C5 119.8(4) . .
C11 C10 C9 117.6(4) . .
C5 C10 C9 122.6(4) . .
C12 C11 C10 119.6(4) . .
C12 C11 H11 120.2 . .
C10 C11 H11 120.2 . .
C11 C12 C3 121.4(4) . .
C11 C12 C2 133.0(4) . .
C3 C12 C2 105.5(3) . .
C6 C13 H13A 109.5 . .
C6 C13 H13B 109.5 . .
H13A C13 H13B 109.5 . .
C6 C13 H13C 109.5 . .
H13A C13 H13C 109.5 . .
H13B C13 H13C 109.5 . .
C6 C14 H14A 109.5 . .
C6 C14 H14B 109.5 . .
H14A C14 H14B 109.5 . .
C6 C14 H14C 109.5 . .
H14A C14 H14C 109.5 . .
H14B C14 H14C 109.5 . .
C9 C15 H15A 109.5 . .
C9 C15 H15B 109.5 . .
H15A C15 H15B 109.5 . .
C9 C15 H15C 109.5 . .
H15A C15 H15C 109.5 . .
H15B C15 H15C 109.5 . .
C9 C16 H16A 109.5 . .
C9 C16 H16B 109.5 . .
H16A C16 H16B 109.5 . .
C9 C16 H16C 109.5 . .
H16A C16 H16C 109.5 . .
H16B C16 H16C 109.5 . .

loop_
_geom_bond_atom_site_label_1
_geom_bond_atom_site_label_2
_geom_bond_distance
_geom_bond_site_symmetry_2
Ti1 Ti1 1.500(4) 5_665
Ti1 O1 1.660(8) .
Ti1 N1 2.083(4) 2_655
Ti1 N1 2.083(4) 5_665
Ti1 N1 2.141(3) .
Ti1 N1 2.141(3) 6_565
N1 C2 1.370(5) .
N1 C1 1.378(5) .
N1 Ti1 2.083(4) 5_665
N2 C2 1.341(4) .
N2 C2 1.341(4) 6_565
N3 C1 1.340(4) .
N3 C1 1.340(4) 2_655
C1 C3 1.441(5) .
C2 C12 1.467(5) .
C3 C12 1.390(6) .
C3 C4 1.421(5) .
C4 C5 1.365(6) .
C4 H4 0.9500 .
C5 C10 1.452(6) .
C5 C6 1.527(6) .
C6 C14 1.524(7) .
C6 C13 1.526(6) .
C6 C7 1.549(7) .
C7 C8 1.487(8) .
C7 H7A 0.9900 .
C7 H7B 0.9900 .
C8 C9 1.558(7) .
C8 H8A 0.9900 .
C8 H8B 0.9900 .
C9 C15 1.521(6) .
C9 C16 1.525(6) .
C9 C10 1.547(6) .
C10 C11 1.387(6) .
C11 C12 1.384(5) .
C11 H11 0.9500 .
C13 H13A 0.9800 .
C13 H13B 0.9800 .
C13 H13C 0.9800 .
C14 H14A 0.9800 .
C14 H14B 0.9800 .
C14 H14C 0.9800 .
C15 H15A 0.9800 .
C15 H15B 0.9800 .
C15 H15C 0.9800 .
C16 H16A 0.9800 .
C16 H16B 0.9800 .
C16 H16C 0.9800 .

loop_
_geom_torsion_atom_site_label_1
_geom_torsion_atom_site_label_2
_geom_torsion_atom_site_label_3
_geom_torsion_atom_site_label_4
_geom_torsion
_geom_torsion_site_symmetry_1
_geom_torsion_site_symmetry_4
Ti1 Ti1 N1 C2 105.3(3) 5_665 .
O1 Ti1 N1 C2 -74.1(4) . .
N1 Ti1 N1 C2 177.8(4) 2_655 .
N1 Ti1 N1 C2 105.3(3) 5_665 .
N1 Ti1 N1 C2 36.3(4) 6_565 .
Ti1 Ti1 N1 C1 -106.4(3) 5_665 .
O1 Ti1 N1 C1 74.3(4) . .
N1 Ti1 N1 C1 -33.9(3) 2_655 .
N1 Ti1 N1 C1 -106.4(3) 5_665 .
N1 Ti1 N1 C1 -175.3(3) 6_565 .
O1 Ti1 N1 Ti1 -179.3(3) . 5_665
N1 Ti1 N1 Ti1 72.51(17) 2_655 5_665
N1 Ti1 N1 Ti1 0.0 5_665 5_665
N1 Ti1 N1 Ti1 -68.91(13) 6_565 5_665
C1 N3 C1 N1 -0.6(3) 2_655 .
C1 N3 C1 C3 179.0(5) 2_655 .
C2 N1 C1 N3 177.8(3) . .
Ti1 N1 C1 N3 -24.4(6) 5_665 .
Ti1 N1 C1 N3 25.4(6) . .
C2 N1 C1 C3 -1.9(5) . .
Ti1 N1 C1 C3 156.0(3) 5_665 .
Ti1 N1 C1 C3 -154.2(3) . .
C2 N2 C2 N1 2.0(9) 6_565 .
C2 N2 C2 C12 -179.2(3) 6_565 .
C1 N1 C2 N2 180.0(5) . .
Ti1 N1 C2 N2 22.2(6) 5_665 .
Ti1 N1 C2 N2 -28.1(6) . .
C1 N1 C2 C12 1.0(5) . .
Ti1 N1 C2 C12 -156.8(3) 5_665 .
Ti1 N1 C2 C12 152.9(3) . .
N3 C1 C3 C12 -177.6(3) . .
N1 C1 C3 C12 2.1(5) . .
N3 C1 C3 C4 -1.3(7) . .
N1 C1 C3 C4 178.4(4) . .
C12 C3 C4 C5 1.7(6) . .
C1 C3 C4 C5 -174.2(4) . .
C3 C4 C5 C10 0.8(6) . .
C3 C4 C5 C6 -177.9(4) . .
C4 C5 C6 C14 49.3(5) . .
C10 C5 C6 C14 -129.3(4) . .
C4 C5 C6 C13 -68.0(5) . .
C10 C5 C6 C13 113.3(5) . .
C4 C5 C6 C7 166.0(4) . .
C10 C5 C6 C7 -12.6(6) . .
C14 C6 C7 C8 167.4(4) . .
C13 C6 C7 C8 -74.1(6) . .
C5 C6 C7 C8 47.7(6) . .
C6 C7 C8 C9 -66.5(6) . .
C7 C8 C9 C15 163.6(4) . .
C7 C8 C9 C16 -76.7(6) . .
C7 C8 C9 C10 44.0(5) . .
C4 C5 C10 C11 -2.3(6) . .
C6 C5 C10 C11 176.4(4) . .
C4 C5 C10 C9 174.8(4) . .
C6 C5 C10 C9 -6.6(6) . .
C15 C9 C10 C11 51.2(5) . .
C16 C9 C10 C11 -68.0(5) . .
C8 C9 C10 C11 168.9(4) . .
C15 C9 C10 C5 -125.9(4) . .
C16 C9 C10 C5 114.9(5) . .
C8 C9 C10 C5 -8.3(5) . .
C5 C10 C11 C12 1.2(6) . .
C9 C10 C11 C12 -176.0(4) . .
C10 C11 C12 C3 1.4(6) . .
C10 C11 C12 C2 175.3(4) . .
C4 C3 C12 C11 -2.9(6) . .
C1 C3 C12 C11 174.0(4) . .
C4 C3 C12 C2 -178.3(4) . .
C1 C3 C12 C2 -1.4(4) . .
N2 C2 C12 C11 6.6(7) . .
N1 C2 C12 C11 -174.3(4) . .
N2 C2 C12 C3 -178.7(4) . .
N1 C2 C12 C3 0.3(4) . .

loop_
_platon_squeeze_void_nr
_platon_squeeze_void_average_x
_platon_squeeze_void_average_y
_platon_squeeze_void_average_z
_platon_squeeze_void_volume
_platon_squeeze_void_count_electrons
_platon_squeeze_void_content
1 -0.010 0.500 -0.010 390 141 '3(C H2 Cl2)'
2 0.441 0.000 -0.059 390 141 '3(C H2 Cl2)'
3 0.500 0.000 0.500 10 1 ' '
4 1.000 0.500 0.500 10 1 ' '
